data_1547625
loop_
_publ_author_name
'Osuka, Atsuhiro'
'Fujimoto, Keisuke'

_publ_section_title
;
 Effective stabilization of a planar phosphorus(III) center embedded in a
 porphyrin-based fused aromatic skeleton
;
_journal_name_full 'Chem. Sci.'
_journal_paper_doi 10.1039/C7SC03882H
_journal_year 2017
_chemical_formula_moiety 'C62, H57 N4 Ni O P S2, 1.5(C6 H6), 2(C2 H3 N)'
_chemical_formula_sum 'C75 H72 N6 Ni O P S2'
_chemical_formula_weight 1227.18
_space_group_crystal_system monoclinic
_space_group_IT_number 15
_space_group_name_Hall '-C 2yc'
_space_group_name_H-M_alt 'C 1 2/c 1'
_symmetry_space_group_name_Hall '-C 2yc'
_symmetry_space_group_name_H-M 'C 1 2/c 1'
_atom_sites_solution_hydrogens geom
_audit_creation_method SHELXL-2014/7
_audit_update_record
;
2017-09-01 deposited with the CCDC.
2017-10-06 downloaded from the CCDC.
;
_cell_angle_alpha 90
_cell_angle_beta 127.805(4)
_cell_angle_gamma 90
_cell_formula_units_Z 8
_cell_length_a 41.875(9)
_cell_length_b 12.116(2)
_cell_length_c 33.342(7)
_cell_measurement_reflns_used 5097
_cell_measurement_temperature 93(2)
_cell_measurement_theta_max 68.2
_cell_measurement_theta_min 30.7
_cell_volume 13366(5)
_computing_structure_refinement 'SHELXL-2014/7 (Sheldrick, 2014)'
_diffrn_ambient_temperature 93(2)
_diffrn_detector_area_resol_mean 5.8140
_diffrn_measured_fraction_theta_full 0.986
_diffrn_measured_fraction_theta_max 0.982
_diffrn_measurement_device_type 'Rigaku XtaLAB P200'
_diffrn_measurement_method \w
_diffrn_radiation_type CuK\a
_diffrn_radiation_wavelength 1.54187
_diffrn_reflns_av_R_equivalents 0.0295
_diffrn_reflns_av_unetI/netI 0.0232
_diffrn_reflns_Laue_measured_fraction_full 0.986
_diffrn_reflns_Laue_measured_fraction_max 0.982
_diffrn_reflns_limit_h_max 50
_diffrn_reflns_limit_h_min -49
_diffrn_reflns_limit_k_max 14
_diffrn_reflns_limit_k_min -13
_diffrn_reflns_limit_l_max 40
_diffrn_reflns_limit_l_min -39
_diffrn_reflns_number 44785
_diffrn_reflns_point_group_measured_fraction_full 0.986
_diffrn_reflns_point_group_measured_fraction_max 0.982
_diffrn_reflns_theta_full 67.687
_diffrn_reflns_theta_max 68.462
_diffrn_reflns_theta_min 6.532
_exptl_absorpt_coefficient_mu 1.599
_exptl_absorpt_correction_T_max 0.9657
_exptl_absorpt_correction_T_min 0.9173
_exptl_absorpt_correction_type multi-scan
_exptl_absorpt_process_details 'REQAB (Rigaku, 1998)'
_exptl_crystal_colour brown
_exptl_crystal_density_diffrn 1.220
_exptl_crystal_description Prism
_exptl_crystal_F_000 5176
_exptl_crystal_size_max 0.310
_exptl_crystal_size_mid 0.200
_exptl_crystal_size_min 0.030
_refine_diff_density_max 0.612
_refine_diff_density_min -0.586
_refine_diff_density_rms 0.058
_refine_ls_extinction_method none
_refine_ls_goodness_of_fit_ref 1.024
_refine_ls_hydrogen_treatment constr
_refine_ls_matrix_type full
_refine_ls_number_parameters 851
_refine_ls_number_reflns 12107
_refine_ls_number_restraints 312
_refine_ls_restrained_S_all 1.022
_refine_ls_R_factor_all 0.0494
_refine_ls_R_factor_gt 0.0435
_refine_ls_shift/su_max 0.001
_refine_ls_shift/su_mean 0.000
_refine_ls_structure_factor_coef Fsqd
_refine_ls_weighting_details 'w=1/[\s^2^(Fo^2^)+(0.0650P)^2^+24.7112P] where P=(Fo^2^+2Fc^2^)/3'
_refine_ls_weighting_scheme calc
_refine_ls_wR_factor_gt 0.1173
_refine_ls_wR_factor_ref 0.1210
_reflns_Friedel_coverage 0.000
_reflns_number_gt 10596
_reflns_number_total 12107
_reflns_threshold_expression 'I > 2\s(I)'
_cod_data_source_file c7sc03882h2.cif
_cod_data_source_block 0226kf
_cod_database_code 1547625
_shelx_shelxl_version_number 2014/7
_shelx_space_group_comment
;
The symmetry employed for this shelxl refinement is uniquely defined
by the following loop, which should always be used as a source of
symmetry information in preference to the above space-group names.
They are only intended as comments.
;
_shelx_estimated_absorpt_t_min 0.637
_shelx_estimated_absorpt_t_max 0.954

loop_
_space_group_symop_operation_xyz
'x, y, z'
'-x, y, -z+1/2'
'x+1/2, y+1/2, z'
'-x+1/2, y+1/2, -z+1/2'
'-x, -y, -z'
'x, -y, z-1/2'
'-x+1/2, -y+1/2, -z'
'x+1/2, -y+1/2, z-1/2'

loop_
_atom_site_label
_atom_site_type_symbol
_atom_site_fract_x
_atom_site_fract_y
_atom_site_fract_z
_atom_site_U_iso_or_equiv
_atom_site_adp_type
_atom_site_occupancy
_atom_site_site_symmetry_order
_atom_site_calc_flag
_atom_site_refinement_flags_posn
_atom_site_refinement_flags_adp
_atom_site_refinement_flags_occupancy
_atom_site_disorder_assembly
_atom_site_disorder_group
Ni1 Ni 0.31787(2) 0.31009(3) 0.43815(2) 0.01619(9) Uani 1 1 d . . . . .
P1 P 0.43923(2) 0.08655(4) 0.48289(2) 0.01725(11) Uani 1 1 d . . . . .
O1 O 0.46452(4) 0.16641(12) 0.47924(5) 0.0220(3) Uani 1 1 d . . . . .
S1 S 0.37140(2) -0.11623(4) 0.35067(2) 0.02484(12) Uani 1 1 d . . . . .
S2 S 0.48589(2) 0.01568(5) 0.63538(2) 0.03590(15) Uani 1 1 d . . . . .
N1 N 0.32685(5) 0.21622(13) 0.39943(6) 0.0175(3) Uani 1 1 d . . . . .
N2 N 0.27297(5) 0.37719(13) 0.37661(6) 0.0180(3) Uani 1 1 d . . . . .
N3 N 0.30897(5) 0.40168(13) 0.47707(6) 0.0190(3) Uani 1 1 d . . . . .
N4 N 0.36207(5) 0.24157(13) 0.49999(6) 0.0180(3) Uani 1 1 d . . . . .
C1 C 0.36021(5) 0.15335(16) 0.41753(7) 0.0170(4) Uani 1 1 d . . . . .
C2 C 0.35344(6) 0.07985(16) 0.37840(7) 0.0188(4) Uani 1 1 d . . . . .
C3 C 0.31522(6) 0.10163(16) 0.33588(7) 0.0198(4) Uani 1 1 d . . . . .
H1 H 0.3017 0.0660 0.3039 0.024 Uiso 1 1 calc R U . . .
C4 C 0.29916(6) 0.18836(16) 0.34830(7) 0.0178(4) Uani 1 1 d . . . . .
C5 C 0.26333(6) 0.24357(16) 0.31381(7) 0.0184(4) Uani 1 1 d . . . . .
C6 C 0.25312(6) 0.33841(16) 0.32786(7) 0.0193(4) Uani 1 1 d . . . . .
C7 C 0.22248(6) 0.41489(17) 0.29215(8) 0.0225(4) Uani 1 1 d . . . . .
H2 H 0.2040 0.4057 0.2564 0.027 Uiso 1 1 calc R U . . .
C8 C 0.22479(6) 0.50304(17) 0.31898(8) 0.0224(4) Uani 1 1 d . . . . .
H71 H 0.2092 0.5688 0.3054 0.027 Uiso 1 1 calc R U . . .
C9 C 0.25524(6) 0.47803(16) 0.37167(8) 0.0196(4) Uani 1 1 d . . . . .
C10 C 0.26382(6) 0.54068(16) 0.41239(8) 0.0196(4) Uani 1 1 d . . . . .
C11 C 0.28772(6) 0.49987(16) 0.46175(8) 0.0200(4) Uani 1 1 d . . . . .
C12 C 0.28880(6) 0.54540(17) 0.50247(8) 0.0238(4) Uani 1 1 d . . . . .
H4 H 0.2774 0.6135 0.5021 0.029 Uiso 1 1 calc R U . . .
C13 C 0.30913(6) 0.47304(18) 0.54125(8) 0.0242(4) Uani 1 1 d . . . . .
H5 H 0.3138 0.4794 0.5729 0.029 Uiso 1 1 calc R U . . .
C14 C 0.32239(6) 0.38465(17) 0.52602(7) 0.0201(4) Uani 1 1 d . . . . .
C15 C 0.34859(6) 0.30129(17) 0.55860(8) 0.0212(4) Uani 1 1 d . . . . .
C16 C 0.36919(6) 0.23799(17) 0.54649(7) 0.0209(4) Uani 1 1 d . . . . .
C17 C 0.40362(6) 0.17031(18) 0.58161(8) 0.0242(4) Uani 1 1 d . . . . .
H6 H 0.4135 0.1515 0.6151 0.029 Uiso 1 1 calc R U . . .
C18 C 0.41946(6) 0.13805(17) 0.55804(7) 0.0215(4) Uani 1 1 d . . . . .
C19 C 0.39257(6) 0.18094(16) 0.50666(7) 0.0182(4) Uani 1 1 d . . . . .
C20 C 0.39409(5) 0.14719(16) 0.46814(7) 0.0179(4) Uani 1 1 d . . . . .
C21 C 0.38213(6) -0.00699(17) 0.39062(7) 0.0201(4) Uani 1 1 d . . . . .
C22 C 0.41961(6) -0.02116(16) 0.43677(7) 0.0195(4) Uani 1 1 d . . . . .
C23 C 0.43966(6) -0.11896(17) 0.43931(8) 0.0215(4) Uani 1 1 d . . . . .
H7 H 0.4658 -0.1399 0.4684 0.026 Uiso 1 1 calc R U . . .
C24 C 0.41750(6) -0.17929(17) 0.39580(8) 0.0243(4) Uani 1 1 d . . . . .
C25 C 0.42951(7) -0.28587(19) 0.38531(9) 0.0349(5) Uani 1 1 d . . . . .
H8 H 0.4077 -0.3109 0.3508 0.052 Uiso 1 1 calc R U . . .
H9 H 0.4541 -0.2744 0.3884 0.052 Uiso 1 1 calc R U . . .
H10 H 0.4346 -0.3419 0.4098 0.052 Uiso 1 1 calc R U . . .
C26 C 0.45337(6) 0.06732(18) 0.57459(8) 0.0237(4) Uani 1 1 d . . . . .
C27 C 0.46443(6) 0.03211(17) 0.54527(7) 0.0211(4) Uani 1 1 d . . . . .
C28 C 0.49948(6) -0.03706(18) 0.57259(8) 0.0245(4) Uani 1 1 d . . . . .
H11 H 0.5111 -0.0683 0.5581 0.029 Uiso 1 1 calc R U . . .
C29 C 0.51429(7) -0.0531(2) 0.62146(9) 0.0341(5) Uani 1 1 d . . . . .
C30 C 0.55073(9) -0.1196(3) 0.66146(10) 0.0554(8) Uani 1 1 d . . . . .
H12 H 0.5541 -0.1163 0.6932 0.083 Uiso 1 1 calc R U . . .
H13 H 0.5470 -0.1965 0.6503 0.083 Uiso 1 1 calc R U . . .
H14 H 0.5748 -0.0892 0.6669 0.083 Uiso 1 1 calc R U . . .
C31 C 0.23616(6) 0.20761(16) 0.25944(7) 0.0186(4) Uani 1 1 d . . . . .
C32 C 0.24258(6) 0.24571(17) 0.22504(8) 0.0232(4) Uani 1 1 d . . . . .
C33 C 0.21608(6) 0.21205(18) 0.17461(8) 0.0254(4) Uani 1 1 d . . . . .
H15 H 0.2202 0.2381 0.1512 0.030 Uiso 1 1 calc R U . . .
C34 C 0.18396(6) 0.14199(19) 0.15737(8) 0.0270(5) Uani 1 1 d . . . . .
C35 C 0.17860(6) 0.10341(18) 0.19240(8) 0.0250(4) Uani 1 1 d . . . . .
H16 H 0.1571 0.0537 0.1813 0.030 Uiso 1 1 calc R U . . .
C36 C 0.20398(6) 0.13595(17) 0.24308(7) 0.0209(4) Uani 1 1 d . . . . .
C37 C 0.27740(7) 0.3215(2) 0.24194(9) 0.0357(5) Uani 1 1 d . . . . .
H17 H 0.2929 0.3368 0.2783 0.053 Uiso 1 1 calc R U . . .
H18 H 0.2950 0.2860 0.2356 0.053 Uiso 1 1 calc R U . . .
H19 H 0.2669 0.3908 0.2229 0.053 Uiso 1 1 calc R U . . .
C38 C 0.15527(7) 0.1085(2) 0.10226(9) 0.0385(6) Uani 1 1 d . . . . .
H20 H 0.1346 0.0589 0.0973 0.058 Uiso 1 1 calc R U . . .
H21 H 0.1423 0.1743 0.0811 0.058 Uiso 1 1 calc R U . . .
H22 H 0.1703 0.0703 0.0926 0.058 Uiso 1 1 calc R U . . .
C39 C 0.19705(7) 0.09275(19) 0.27968(8) 0.0295(5) Uani 1 1 d . . . . .
H23 H 0.2175 0.1236 0.3135 0.044 Uiso 1 1 calc R U . . .
H24 H 0.1700 0.1145 0.2680 0.044 Uiso 1 1 calc R U . . .
H25 H 0.1991 0.0121 0.2812 0.044 Uiso 1 1 calc R U . . .
C40 C 0.24620(6) 0.65279(17) 0.40386(7) 0.0206(4) Uani 1 1 d . . . . .
C41 C 0.20463(6) 0.67154(17) 0.37262(8) 0.0224(4) Uani 1 1 d . . . . .
H26 H 0.1866 0.6107 0.3570 0.027 Uiso 1 1 calc R U . . .
C42 C 0.18913(6) 0.77853(17) 0.36388(8) 0.0222(4) Uani 1 1 d . . . . .
C43 C 0.21645(6) 0.86602(17) 0.38799(7) 0.0219(4) Uani 1 1 d . . . . .
H27 H 0.2062 0.9392 0.3815 0.026 Uiso 1 1 calc R U . . .
C44 C 0.25832(6) 0.84985(16) 0.42142(7) 0.0209(4) Uani 1 1 d . . . . .
C45 C 0.27246(6) 0.74164(17) 0.42849(7) 0.0210(4) Uani 1 1 d . . . . .
H28 H 0.3008 0.7284 0.4507 0.025 Uiso 1 1 calc R U . . .
C46 C 0.14319(6) 0.79588(19) 0.33082(8) 0.0288(5) Uani 1 1 d . . . . .
C47 C 0.12099(7) 0.7214(2) 0.28387(10) 0.0439(6) Uani 1 1 d . . . . .
H29 H 0.1281 0.6442 0.2945 0.066 Uiso 1 1 calc R U . . .
H30 H 0.0918 0.7312 0.2645 0.066 Uiso 1 1 calc R U . . .
H31 H 0.1289 0.7412 0.2626 0.066 Uiso 1 1 calc R U . . .
C48 C 0.13107(7) 0.9155(2) 0.31219(10) 0.0387(6) Uani 1 1 d . . . . .
H32 H 0.1448 0.9654 0.3414 0.058 Uiso 1 1 calc R U . . .
H33 H 0.1389 0.9337 0.2907 0.058 Uiso 1 1 calc R U . . .
H34 H 0.1018 0.9236 0.2926 0.058 Uiso 1 1 calc R U . . .
C49 C 0.12914(7) 0.7678(3) 0.36297(10) 0.0437(6) Uani 1 1 d . . . . .
H35 H 0.1433 0.8153 0.3931 0.066 Uiso 1 1 calc R U . . .
H36 H 0.0999 0.7800 0.3427 0.066 Uiso 1 1 calc R U . . .
H37 H 0.1353 0.6904 0.3736 0.066 Uiso 1 1 calc R U . . .
C50 C 0.28905(6) 0.94337(17) 0.45020(8) 0.0257(4) Uani 1 1 d . . . . .
C51 C 0.31870(8) 0.9418(2) 0.43750(11) 0.0390(6) Uani 1 1 d . . . . .
H38 H 0.3316 0.8691 0.4458 0.058 Uiso 1 1 calc R U . . .
H39 H 0.3040 0.9565 0.4012 0.058 Uiso 1 1 calc R U . . .
H40 H 0.3394 0.9986 0.4574 0.058 Uiso 1 1 calc R U . . .
C52 C 0.31291(7) 0.92466(19) 0.50764(9) 0.0331(5) Uani 1 1 d . . . . .
H41 H 0.3258 0.8518 0.5168 0.050 Uiso 1 1 calc R U . . .
H42 H 0.3337 0.9817 0.5263 0.050 Uiso 1 1 calc R U . . .
H43 H 0.2944 0.9285 0.5164 0.050 Uiso 1 1 calc R U . . .
C53 C 0.26929(7) 1.05752(18) 0.43688(9) 0.0322(5) Uani 1 1 d . . . . .
H44 H 0.2902 1.1140 0.4563 0.048 Uiso 1 1 calc R U . . .
H45 H 0.2543 1.0712 0.4005 0.048 Uiso 1 1 calc R U . . .
H46 H 0.2507 1.0605 0.4453 0.048 Uiso 1 1 calc R U . . .
C54 C 0.35776(6) 0.28588(18) 0.60943(8) 0.0238(4) Uani 1 1 d . . . . .
C55 C 0.39280(7) 0.3314(2) 0.65338(8) 0.0298(5) Uani 1 1 d . . . . .
C56 C 0.40131(7) 0.3093(2) 0.70020(9) 0.0397(6) Uani 1 1 d . . . . .
H47 H 0.4249 0.3402 0.7301 0.048 Uiso 1 1 calc R U . . .
C57 C 0.37621(8) 0.2432(2) 0.70423(9) 0.0431(6) Uani 1 1 d . . . . .
C58 C 0.34140(8) 0.2023(2) 0.66042(10) 0.0386(6) Uani 1 1 d . . . . .
H48 H 0.3236 0.1591 0.6627 0.046 Uiso 1 1 calc R U . . .
C59 C 0.33139(7) 0.22222(19) 0.61264(9) 0.0289(5) Uani 1 1 d . . . . .
C60 C 0.42079(8) 0.4042(2) 0.65085(10) 0.0422(6) Uani 1 1 d . . . . .
H49 H 0.4105 0.4112 0.6155 0.063 Uiso 1 1 calc R U . . .
H50 H 0.4222 0.4774 0.6644 0.063 Uiso 1 1 calc R U . . .
H51 H 0.4478 0.3713 0.6710 0.063 Uiso 1 1 calc R U . . .
C61 C 0.38697(11) 0.2176(4) 0.75565(11) 0.0712(11) Uani 1 1 d . . . . .
H52 H 0.4126 0.2535 0.7822 0.107 Uiso 1 1 calc R U . . .
H53 H 0.3656 0.2452 0.7569 0.107 Uiso 1 1 calc R U . . .
H54 H 0.3897 0.1376 0.7611 0.107 Uiso 1 1 calc R U . . .
C62 C 0.29277(8) 0.1756(2) 0.56626(10) 0.0381(6) Uani 1 1 d . . . . .
H55 H 0.2901 0.1967 0.5360 0.057 Uiso 1 1 calc R U . . .
H56 H 0.2932 0.0950 0.5688 0.057 Uiso 1 1 calc R U . . .
H57 H 0.2698 0.2048 0.5638 0.057 Uiso 1 1 calc R U . . .
C63 C 0.40694(10) 0.3950(3) 0.35774(15) 0.0624(9) Uani 1 1 d . . . . .
N5 N 0.40531(14) 0.4196(4) 0.32381(15) 0.1221(18) Uani 1 1 d . . . . .
C70 C 0.40870(14) 0.3689(4) 0.4009(2) 0.1037(18) Uani 1 1 d . . . . .
H58 H 0.4302 0.3147 0.4221 0.155 Uiso 1 1 calc R U . . .
H59 H 0.3827 0.3381 0.3895 0.155 Uiso 1 1 calc R U . . .
H60 H 0.4144 0.4361 0.4206 0.155 Uiso 1 1 calc R U . . .
C67 C 0.0325(3) 0.1556(7) -0.0366(5) 0.084(3) Uani 0.580(19) 1 d G U P A 1
H75 H 0.0144 0.2059 -0.0380 0.101 Uiso 0.580(19) 1 calc R U P A 1
C68 C 0.0631(3) 0.1947(7) -0.0378(5) 0.088(3) Uani 0.580(19) 1 d G U P A 1
H76 H 0.0659 0.2717 -0.0401 0.105 Uiso 0.580(19) 1 calc R U P A 1
C69 C 0.0895(2) 0.1210(11) -0.0358(3) 0.085(3) Uani 0.580(19) 1 d G U P A 1
H77 H 0.1104 0.1478 -0.0366 0.102 Uiso 0.580(19) 1 calc R U P A 1
C71 C 0.0853(3) 0.0083(10) -0.0325(3) 0.080(3) Uani 0.580(19) 1 d G U P A 1
H78 H 0.1034 -0.0420 -0.0311 0.097 Uiso 0.580(19) 1 calc R U P A 1
C72 C 0.0547(4) -0.0308(6) -0.0313(3) 0.091(3) Uani 0.580(19) 1 d G U P A 1
H79 H 0.0519 -0.1078 -0.0290 0.110 Uiso 0.580(19) 1 calc R U P A 1
C79 C 0.0283(3) 0.0429(8) -0.0333(4) 0.094(3) Uani 0.580(19) 1 d G U P A 1
H80 H 0.0074 0.0161 -0.0325 0.113 Uiso 0.580(19) 1 calc R U P A 1
C83 C 0.0723(5) -0.0101(9) -0.0294(5) 0.087(4) Uani 0.420(19) 1 d G U P A 2
H81 H 0.0759 -0.0879 -0.0273 0.105 Uiso 0.420(19) 1 calc R U P A 2
C78 C 0.0967(3) 0.0576(14) -0.0340(4) 0.080(4) Uani 0.420(19) 1 d G U P A 2
H82 H 0.1170 0.0261 -0.0350 0.096 Uiso 0.420(19) 1 calc R U P A 2
C81 C 0.0915(3) 0.1714(13) -0.0370(5) 0.085(4) Uani 0.420(19) 1 d G U P A 2
H83 H 0.1082 0.2177 -0.0401 0.102 Uiso 0.420(19) 1 calc R U P A 2
C82 C 0.0618(5) 0.2175(9) -0.0355(7) 0.084(4) Uani 0.420(19) 1 d G U P A 2
H84 H 0.0583 0.2953 -0.0376 0.101 Uiso 0.420(19) 1 calc R U P A 2
C80 C 0.0374(4) 0.1498(12) -0.0309(7) 0.088(5) Uani 0.420(19) 1 d G U P A 2
H85 H 0.0172 0.1812 -0.0299 0.105 Uiso 0.420(19) 1 calc R U P A 2
C73 C 0.0427(5) 0.0360(12) -0.0279(6) 0.101(4) Uani 0.420(19) 1 d G U P A 2
H86 H 0.0260 -0.0103 -0.0247 0.121 Uiso 0.420(19) 1 calc R U P A 2
C64 C 0.4725(2) -0.0748(4) 0.7324(5) 0.051(3) Uani 0.5 1 d G . P B -1
H61 H 0.4536 -0.1333 0.7208 0.061 Uiso 0.5 1 calc R U P B -1
C65 C 0.45954(19) 0.0342(5) 0.7247(3) 0.047(2) Uani 0.5 1 d G . P B -1
H70 H 0.4318 0.0502 0.7078 0.057 Uiso 0.5 1 calc R U P B -1
C66 C 0.48718(19) 0.1197(3) 0.7416(4) 0.039(3) Uani 0.5 1 d G . P B -1
H63 H 0.4783 0.1942 0.7363 0.047 Uiso 0.5 1 calc R U P B -1
C84 C 0.52777(19) 0.0963(4) 0.7663(5) 0.042(2) Uani 0.5 1 d G . P B -1
H64 H 0.5467 0.1547 0.7779 0.051 Uiso 0.5 1 calc R U P B -1
C85 C 0.5407(2) -0.0127(4) 0.7740(4) 0.049(3) Uani 0.5 1 d G . P B -1
H65 H 0.5685 -0.0287 0.7909 0.059 Uiso 0.5 1 calc R U P B -1
C86 C 0.5131(3) -0.0982(3) 0.7571(5) 0.053(4) Uani 0.5 1 d G . P B -1
H66 H 0.5219 -0.1727 0.7624 0.063 Uiso 0.5 1 calc R U P B -1
C77 C 0.0095(3) 0.0482(11) 0.6684(3) 0.067(3) Uani 0.5 1 d . U P C 1
H67 H -0.0148 0.0728 0.6355 0.101 Uiso 0.5 1 calc R U P C 1
H68 H 0.0332 0.0856 0.6754 0.101 Uiso 0.5 1 calc R U P C 1
H69 H 0.0071 0.0663 0.6951 0.101 Uiso 0.5 1 calc R U P C 1
C76 C 0.0133(3) -0.0516(12) 0.6675(4) 0.088(3) Uani 0.5 1 d . U P C 1
N7 N 0.0148(3) -0.1510(11) 0.6661(4) 0.138(4) Uani 0.5 1 d . U P C 1
N8 N 0.0062(3) 0.1120(6) 0.7402(3) 0.100(3) Uani 0.5 1 d . U P D 2
C87 C 0.0059(3) 0.0937(9) 0.7081(4) 0.093(3) Uani 0.5 1 d . U P D 2
C89 C 0.0070(8) 0.092(2) 0.6686(9) 0.222(12) Uani 0.5 1 d . U P D 2
H72 H -0.0082 0.1545 0.6462 0.333 Uiso 0.5 1 calc R U P D 2
H73 H -0.0051 0.0227 0.6496 0.333 Uiso 0.5 1 calc R U P D 2
H74 H 0.0351 0.0960 0.6812 0.333 Uiso 0.5 1 calc R U P D 2

loop_
_atom_site_aniso_label
_atom_site_aniso_U_11
_atom_site_aniso_U_22
_atom_site_aniso_U_33
_atom_site_aniso_U_23
_atom_site_aniso_U_13
_atom_site_aniso_U_12
Ni1 0.01633(17) 0.01904(18) 0.01393(17) -0.00151(12) 0.00965(14) 0.00047(12)
P1 0.0147(2) 0.0220(3) 0.0149(2) -0.00026(18) 0.0090(2) 0.00103(18)
O1 0.0177(6) 0.0261(7) 0.0229(7) 0.0001(6) 0.0127(6) -0.0005(5)
S1 0.0229(2) 0.0281(3) 0.0180(3) -0.00432(19) 0.0097(2) 0.00545(19)
S2 0.0385(3) 0.0496(4) 0.0186(3) 0.0099(2) 0.0171(2) 0.0212(3)
N1 0.0163(7) 0.0206(8) 0.0155(8) -0.0002(6) 0.0097(7) -0.0003(6)
N2 0.0192(8) 0.0191(8) 0.0168(8) -0.0009(6) 0.0116(7) 0.0010(6)
N3 0.0179(8) 0.0212(8) 0.0190(8) -0.0014(6) 0.0118(7) -0.0009(6)
N4 0.0181(8) 0.0224(9) 0.0152(8) -0.0020(6) 0.0111(7) -0.0002(6)
C1 0.0173(9) 0.0195(9) 0.0163(9) -0.0003(7) 0.0114(8) -0.0010(7)
C2 0.0202(9) 0.0226(10) 0.0165(10) -0.0004(8) 0.0127(8) 0.0006(8)
C3 0.0207(9) 0.0240(10) 0.0146(9) -0.0021(8) 0.0107(8) 0.0010(8)
C4 0.0182(9) 0.0205(10) 0.0151(9) -0.0011(7) 0.0103(8) -0.0006(7)
C5 0.0189(9) 0.0210(10) 0.0163(10) -0.0014(7) 0.0113(8) -0.0010(7)
C6 0.0182(9) 0.0215(10) 0.0178(10) -0.0012(8) 0.0109(8) -0.0008(8)
C7 0.0217(10) 0.0257(11) 0.0171(10) 0.0003(8) 0.0104(8) 0.0026(8)
C8 0.0239(10) 0.0204(10) 0.0219(10) 0.0022(8) 0.0135(9) 0.0038(8)
C9 0.0205(9) 0.0191(10) 0.0215(10) -0.0002(8) 0.0140(8) -0.0006(8)
C10 0.0199(9) 0.0188(10) 0.0231(10) -0.0026(8) 0.0147(8) -0.0027(7)
C11 0.0190(9) 0.0208(10) 0.0221(10) -0.0041(8) 0.0136(8) -0.0029(7)
C12 0.0252(10) 0.0238(11) 0.0255(11) -0.0052(8) 0.0171(9) 0.0003(8)
C13 0.0256(10) 0.0293(11) 0.0214(11) -0.0055(8) 0.0163(9) -0.0004(8)
C14 0.0186(9) 0.0266(11) 0.0179(10) -0.0044(8) 0.0126(8) -0.0028(8)
C15 0.0220(10) 0.0257(11) 0.0189(10) -0.0038(8) 0.0141(9) -0.0026(8)
C16 0.0221(9) 0.0245(10) 0.0176(10) -0.0015(8) 0.0130(8) -0.0013(8)
C17 0.0270(10) 0.0298(11) 0.0165(10) 0.0002(8) 0.0136(9) 0.0029(9)
C18 0.0213(9) 0.0250(10) 0.0164(10) -0.0015(8) 0.0106(8) 0.0007(8)
C19 0.0169(9) 0.0202(10) 0.0167(10) -0.0014(7) 0.0098(8) -0.0016(7)
C20 0.0176(9) 0.0208(10) 0.0175(10) -0.0014(7) 0.0119(8) -0.0018(7)
C21 0.0211(9) 0.0245(10) 0.0176(10) -0.0008(8) 0.0133(8) 0.0015(8)
C22 0.0192(9) 0.0236(10) 0.0192(10) -0.0005(8) 0.0136(8) 0.0000(8)
C23 0.0183(9) 0.0266(11) 0.0199(10) 0.0013(8) 0.0118(8) 0.0016(8)
C24 0.0242(10) 0.0250(11) 0.0238(11) 0.0003(8) 0.0148(9) 0.0045(8)
C25 0.0362(12) 0.0316(13) 0.0297(12) -0.0032(10) 0.0165(11) 0.0112(10)
C26 0.0227(10) 0.0289(11) 0.0166(10) 0.0017(8) 0.0105(8) 0.0038(8)
C27 0.0194(9) 0.0239(10) 0.0186(10) 0.0003(8) 0.0109(8) 0.0009(8)
C28 0.0231(10) 0.0282(11) 0.0208(10) 0.0017(8) 0.0127(9) 0.0052(8)
C29 0.0329(12) 0.0417(14) 0.0246(12) 0.0068(10) 0.0161(10) 0.0148(10)
C30 0.0545(17) 0.076(2) 0.0313(14) 0.0203(14) 0.0240(13) 0.0387(16)
C31 0.0187(9) 0.0195(10) 0.0152(9) 0.0002(7) 0.0092(8) 0.0045(7)
C32 0.0248(10) 0.0249(11) 0.0206(10) 0.0015(8) 0.0144(9) 0.0030(8)
C33 0.0281(10) 0.0327(12) 0.0186(10) 0.0025(8) 0.0159(9) 0.0047(9)
C34 0.0247(10) 0.0359(12) 0.0180(10) -0.0020(9) 0.0118(9) 0.0055(9)
C35 0.0186(10) 0.0286(11) 0.0232(11) -0.0036(8) 0.0104(9) -0.0005(8)
C36 0.0195(9) 0.0239(10) 0.0190(10) -0.0006(8) 0.0116(8) 0.0040(8)
C37 0.0391(13) 0.0422(14) 0.0295(12) -0.0016(10) 0.0230(11) -0.0103(11)
C38 0.0294(12) 0.0600(17) 0.0194(12) -0.0072(11) 0.0115(10) -0.0036(11)
C39 0.0317(11) 0.0336(12) 0.0270(12) -0.0046(9) 0.0201(10) -0.0070(9)
C40 0.0253(10) 0.0209(10) 0.0197(10) -0.0004(8) 0.0159(9) 0.0006(8)
C41 0.0230(10) 0.0234(10) 0.0219(10) -0.0044(8) 0.0142(9) -0.0029(8)
C42 0.0236(10) 0.0253(11) 0.0194(10) -0.0015(8) 0.0141(9) 0.0018(8)
C43 0.0289(10) 0.0201(10) 0.0205(10) -0.0006(8) 0.0171(9) 0.0024(8)
C44 0.0277(10) 0.0209(10) 0.0207(10) -0.0028(8) 0.0183(9) -0.0035(8)
C45 0.0203(9) 0.0248(11) 0.0201(10) -0.0020(8) 0.0135(9) -0.0013(8)
C46 0.0228(10) 0.0309(12) 0.0245(11) -0.0043(9) 0.0103(9) 0.0019(9)
C47 0.0310(12) 0.0458(15) 0.0343(14) -0.0134(12) 0.0095(11) 0.0029(11)
C48 0.0293(12) 0.0375(14) 0.0337(13) -0.0004(10) 0.0114(11) 0.0073(10)
C49 0.0278(12) 0.0607(18) 0.0432(15) 0.0006(13) 0.0221(12) -0.0001(11)
C50 0.0297(11) 0.0227(11) 0.0293(12) -0.0046(9) 0.0205(10) -0.0056(9)
C51 0.0441(14) 0.0331(13) 0.0567(17) -0.0103(11) 0.0396(14) -0.0144(11)
C52 0.0342(12) 0.0290(12) 0.0285(12) -0.0077(9) 0.0153(10) -0.0080(10)
C53 0.0406(13) 0.0226(11) 0.0342(13) -0.0050(9) 0.0233(11) -0.0069(9)
C54 0.0279(10) 0.0288(11) 0.0190(10) 0.0017(8) 0.0166(9) 0.0072(9)
C55 0.0285(11) 0.0396(13) 0.0225(11) -0.0022(9) 0.0162(10) 0.0068(9)
C56 0.0345(12) 0.0588(17) 0.0195(12) -0.0015(11) 0.0134(10) 0.0142(11)
C57 0.0495(15) 0.0624(18) 0.0284(13) 0.0135(12) 0.0295(13) 0.0231(13)
C58 0.0482(14) 0.0473(15) 0.0367(14) 0.0113(11) 0.0345(13) 0.0111(12)
C59 0.0369(12) 0.0313(12) 0.0300(12) 0.0034(9) 0.0263(11) 0.0068(9)
C60 0.0341(13) 0.0566(17) 0.0325(14) -0.0154(12) 0.0187(11) -0.0089(12)
C61 0.071(2) 0.121(3) 0.0320(16) 0.0238(18) 0.0370(16) 0.030(2)
C62 0.0440(14) 0.0424(14) 0.0401(14) -0.0047(11) 0.0320(12) -0.0097(11)
C63 0.060(2) 0.0483(18) 0.071(2) 0.0072(16) 0.0365(19) 0.0179(15)
N5 0.138(4) 0.159(4) 0.074(3) 0.030(3) 0.068(3) 0.082(3)
C70 0.110(3) 0.092(3) 0.149(4) 0.078(3) 0.099(4) 0.050(3)
C67 0.086(5) 0.084(5) 0.049(5) -0.004(4) 0.024(4) 0.047(4)
C68 0.072(5) 0.085(5) 0.058(4) -0.021(4) 0.015(4) 0.033(4)
C69 0.077(4) 0.081(6) 0.045(3) -0.016(4) 0.012(3) 0.044(5)
C71 0.082(5) 0.089(6) 0.038(3) 0.004(4) 0.020(4) 0.046(5)
C72 0.106(7) 0.079(5) 0.063(4) 0.003(4) 0.038(5) 0.051(5)
C79 0.102(6) 0.087(5) 0.064(5) 0.000(4) 0.036(5) 0.048(4)
C83 0.083(7) 0.086(6) 0.054(5) -0.005(5) 0.022(5) 0.047(5)
C78 0.068(5) 0.082(8) 0.035(4) -0.021(5) 0.004(4) 0.052(5)
C81 0.064(5) 0.082(7) 0.058(5) -0.025(6) 0.012(4) 0.040(5)
C82 0.068(5) 0.089(6) 0.053(5) -0.022(5) 0.016(4) 0.045(5)
C80 0.089(6) 0.090(7) 0.047(6) -0.016(5) 0.023(5) 0.038(6)
C73 0.099(7) 0.103(6) 0.062(5) 0.004(5) 0.030(5) 0.037(6)
C64 0.055(10) 0.057(5) 0.040(7) -0.005(6) 0.029(8) -0.020(6)
C65 0.025(4) 0.087(8) 0.029(4) 0.003(7) 0.017(3) -0.009(5)
C66 0.041(8) 0.046(3) 0.047(8) 0.005(4) 0.036(9) 0.007(3)
C84 0.029(7) 0.063(5) 0.044(6) -0.013(5) 0.026(7) -0.006(4)
C85 0.047(5) 0.056(6) 0.044(5) -0.002(6) 0.027(4) 0.009(6)
C86 0.057(10) 0.048(4) 0.046(9) 0.001(4) 0.027(10) 0.002(3)
C77 0.056(4) 0.107(8) 0.031(4) 0.002(4) 0.023(3) -0.006(5)
C76 0.063(5) 0.112(7) 0.079(5) 0.008(5) 0.038(4) 0.012(5)
N7 0.094(6) 0.158(9) 0.153(9) 0.018(8) 0.070(6) 0.031(7)
N8 0.116(6) 0.089(5) 0.082(6) 0.000(4) 0.054(4) -0.015(5)
C87 0.080(5) 0.121(7) 0.052(5) 0.010(5) 0.028(4) -0.041(5)
C89 0.188(17) 0.24(2) 0.157(16) 0.004(15) 0.063(13) -0.110(15)

loop_
_atom_type_symbol
_atom_type_description
_atom_type_scat_dispersion_real
_atom_type_scat_dispersion_imag
_atom_type_scat_source
C C 0.0181 0.0091 'International Tables Vol C Tables 4.2.6.8 and 6.1.1.4'
H H 0.0000 0.0000 'International Tables Vol C Tables 4.2.6.8 and 6.1.1.4'
N N 0.0311 0.0180 'International Tables Vol C Tables 4.2.6.8 and 6.1.1.4'
O O 0.0492 0.0322 'International Tables Vol C Tables 4.2.6.8 and 6.1.1.4'
P P 0.2955 0.4335 'International Tables Vol C Tables 4.2.6.8 and 6.1.1.4'
S S 0.3331 0.5567 'International Tables Vol C Tables 4.2.6.8 and 6.1.1.4'
Ni Ni -3.0029 0.5091 'International Tables Vol C Tables 4.2.6.8 and 6.1.1.4'

loop_
_geom_angle_atom_site_label_1
_geom_angle_atom_site_label_2
_geom_angle_atom_site_label_3
_geom_angle
_geom_angle_site_symmetry_1
N3 Ni1 N2 90.51(7) .
N3 Ni1 N4 89.01(7) .
N2 Ni1 N4 178.79(7) .
N3 Ni1 N1 179.24(7) .
N2 Ni1 N1 89.97(7) .
N4 Ni1 N1 90.50(7) .
O1 P1 C27 113.10(9) .
O1 P1 C22 112.21(8) .
C27 P1 C22 111.38(10) .
O1 P1 C20 113.15(9) .
C27 P1 C20 104.00(9) .
C22 P1 C20 102.23(9) .
C21 S1 C24 92.49(10) .
C26 S2 C29 92.10(10) .
C1 N1 C4 105.32(15) .
C1 N1 Ni1 126.99(13) .
C4 N1 Ni1 127.33(13) .
C6 N2 C9 105.59(16) .
C6 N2 Ni1 127.21(13) .
C9 N2 Ni1 127.11(13) .
C14 N3 C11 105.64(16) .
C14 N3 Ni1 127.60(13) .
C11 N3 Ni1 126.76(13) .
C19 N4 C16 105.16(16) .
C19 N4 Ni1 126.58(13) .
C16 N4 Ni1 128.20(13) .
N1 C1 C20 124.99(17) .
N1 C1 C2 111.15(16) .
C20 C1 C2 123.23(17) .
C3 C2 C21 132.26(18) .
C3 C2 C1 105.84(17) .
C21 C2 C1 121.16(17) .
C2 C3 C4 107.45(17) .
C2 C3 H1 126.3 .
C4 C3 H1 126.3 .
C5 C4 N1 124.48(17) .
C5 C4 C3 125.13(18) .
N1 C4 C3 110.12(16) .
C4 C5 C6 121.11(18) .
C4 C5 C31 119.92(17) .
C6 C5 C31 118.80(17) .
N2 C6 C5 125.91(18) .
N2 C6 C7 110.22(17) .
C5 C6 C7 123.60(18) .
C8 C7 C6 107.19(18) .
C8 C7 H2 126.4 .
C6 C7 H2 126.4 .
C7 C8 C9 106.94(18) .
C7 C8 H71 126.5 .
C9 C8 H71 126.5 .
N2 C9 C10 124.32(18) .
N2 C9 C8 109.94(17) .
C10 C9 C8 125.55(18) .
C11 C10 C9 121.77(18) .
C11 C10 C40 117.62(17) .
C9 C10 C40 120.56(18) .
N3 C11 C10 125.21(18) .
N3 C11 C12 109.88(17) .
C10 C11 C12 124.28(18) .
C13 C12 C11 106.96(18) .
C13 C12 H4 126.5 .
C11 C12 H4 126.5 .
C12 C13 C14 107.46(18) .
C12 C13 H5 126.3 .
C14 C13 H5 126.3 .
N3 C14 C15 125.91(17) .
N3 C14 C13 110.00(18) .
C15 C14 C13 123.75(18) .
C16 C15 C14 120.45(18) .
C16 C15 C54 119.04(18) .
C14 C15 C54 120.27(17) .
C15 C16 N4 124.18(18) .
C15 C16 C17 124.94(18) .
N4 C16 C17 110.50(17) .
C18 C17 C16 107.17(18) .
C18 C17 H6 126.4 .
C16 C17 H6 126.4 .
C17 C18 C26 131.45(19) .
C17 C18 C19 106.19(17) .
C26 C18 C19 122.12(17) .
N4 C19 C20 125.18(18) .
N4 C19 C18 110.82(16) .
C20 C19 C18 123.02(18) .
C19 C20 C1 121.12(17) .
C19 C20 P1 120.41(15) .
C1 C20 P1 118.36(14) .
C22 C21 C2 125.63(18) .
C22 C21 S1 110.16(15) .
C2 C21 S1 123.88(15) .
C21 C22 C23 113.36(18) .
C21 C22 P1 118.55(15) .
C23 C22 P1 127.80(15) .
C24 C23 C22 113.06(18) .
C24 C23 H7 123.5 .
C22 C23 H7 123.5 .
C23 C24 C25 127.10(19) .
C23 C24 S1 110.93(15) .
C25 C24 S1 121.97(16) .
C24 C25 H8 109.5 .
C24 C25 H9 109.5 .
H8 C25 H9 109.5 .
C24 C25 H10 109.5 .
H8 C25 H10 109.5 .
H9 C25 H10 109.5 .
C27 C26 C18 126.11(18) .
C27 C26 S2 110.76(15) .
C18 C26 S2 123.13(15) .
C26 C27 C28 112.86(18) .
C26 C27 P1 119.72(15) .
C28 C27 P1 126.97(15) .
C29 C28 C27 112.58(19) .
C29 C28 H11 123.7 .
C27 C28 H11 123.7 .
C28 C29 C30 127.7(2) .
C28 C29 S2 111.69(16) .
C30 C29 S2 120.66(18) .
C29 C30 H12 109.5 .
C29 C30 H13 109.5 .
H12 C30 H13 109.5 .
C29 C30 H14 109.5 .
H12 C30 H14 109.5 .
H13 C30 H14 109.5 .
C36 C31 C32 120.29(18) .
C36 C31 C5 119.13(17) .
C32 C31 C5 120.57(18) .
C33 C32 C31 118.66(19) .
C33 C32 C37 120.08(19) .
C31 C32 C37 121.25(19) .
C34 C33 C32 122.28(19) .
C34 C33 H15 118.9 .
C32 C33 H15 118.9 .
C33 C34 C35 118.11(19) .
C33 C34 C38 121.1(2) .
C35 C34 C38 120.8(2) .
C36 C35 C34 121.7(2) .
C36 C35 H16 119.2 .
C34 C35 H16 119.2 .
C35 C36 C31 118.95(18) .
C35 C36 C39 120.03(19) .
C31 C36 C39 121.01(18) .
C32 C37 H17 109.5 .
C32 C37 H18 109.5 .
H17 C37 H18 109.5 .
C32 C37 H19 109.5 .
H17 C37 H19 109.5 .
H18 C37 H19 109.5 .
C34 C38 H20 109.5 .
C34 C38 H21 109.5 .
H20 C38 H21 109.5 .
C34 C38 H22 109.5 .
H20 C38 H22 109.5 .
H21 C38 H22 109.5 .
C36 C39 H23 109.5 .
C36 C39 H24 109.5 .
H23 C39 H24 109.5 .
C36 C39 H25 109.5 .
H23 C39 H25 109.5 .
H24 C39 H25 109.5 .
C45 C40 C41 119.22(18) .
C45 C40 C10 118.27(17) .
C41 C40 C10 122.51(18) .
C40 C41 C42 120.95(19) .
C40 C41 H26 119.5 .
C42 C41 H26 119.5 .
C43 C42 C41 118.15(18) .
C43 C42 C46 122.19(18) .
C41 C42 C46 119.57(18) .
C42 C43 C44 122.44(19) .
C42 C43 H27 118.8 .
C44 C43 H27 118.8 .
C45 C44 C43 117.38(18) .
C45 C44 C50 118.80(18) .
C43 C44 C50 123.82(18) .
C40 C45 C44 121.76(18) .
C40 C45 H28 119.1 .
C44 C45 H28 119.1 .
C47 C46 C48 107.4(2) .
C47 C46 C42 111.18(18) .
C48 C46 C42 112.17(19) .
C47 C46 C49 109.2(2) .
C48 C46 C49 108.5(2) .
C42 C46 C49 108.31(18) .
C46 C47 H29 109.5 .
C46 C47 H30 109.5 .
H29 C47 H30 109.5 .
C46 C47 H31 109.5 .
H29 C47 H31 109.5 .
H30 C47 H31 109.5 .
C46 C48 H32 109.5 .
C46 C48 H33 109.5 .
H32 C48 H33 109.5 .
C46 C48 H34 109.5 .
H32 C48 H34 109.5 .
H33 C48 H34 109.5 .
C46 C49 H35 109.5 .
C46 C49 H36 109.5 .
H35 C49 H36 109.5 .
C46 C49 H37 109.5 .
H35 C49 H37 109.5 .
H36 C49 H37 109.5 .
C53 C50 C44 112.92(18) .
C53 C50 C51 108.39(19) .
C44 C50 C51 109.15(17) .
C53 C50 C52 108.49(18) .
C44 C50 C52 109.01(17) .
C51 C50 C52 108.82(19) .
C50 C51 H38 109.5 .
C50 C51 H39 109.5 .
H38 C51 H39 109.5 .
C50 C51 H40 109.5 .
H38 C51 H40 109.5 .
H39 C51 H40 109.5 .
C50 C52 H41 109.5 .
C50 C52 H42 109.5 .
H41 C52 H42 109.5 .
C50 C52 H43 109.5 .
H41 C52 H43 109.5 .
H42 C52 H43 109.5 .
C50 C53 H44 109.5 .
C50 C53 H45 109.5 .
H44 C53 H45 109.5 .
C50 C53 H46 109.5 .
H44 C53 H46 109.5 .
H45 C53 H46 109.5 .
C55 C54 C59 120.3(2) .
C55 C54 C15 120.66(19) .
C59 C54 C15 119.04(19) .
C56 C55 C54 118.6(2) .
C56 C55 C60 120.0(2) .
C54 C55 C60 121.5(2) .
C57 C56 C55 121.8(2) .
C57 C56 H47 119.1 .
C55 C56 H47 119.1 .
C58 C57 C56 118.4(2) .
C58 C57 C61 120.9(3) .
C56 C57 C61 120.6(3) .
C57 C58 C59 122.0(2) .
C57 C58 H48 119.0 .
C59 C58 H48 119.0 .
C58 C59 C54 118.8(2) .
C58 C59 C62 119.3(2) .
C54 C59 C62 121.9(2) .
C55 C60 H49 109.5 .
C55 C60 H50 109.5 .
H49 C60 H50 109.5 .
C55 C60 H51 109.5 .
H49 C60 H51 109.5 .
H50 C60 H51 109.5 .
C57 C61 H52 109.5 .
C57 C61 H53 109.5 .
H52 C61 H53 109.5 .
C57 C61 H54 109.5 .
H52 C61 H54 109.5 .
H53 C61 H54 109.5 .
C59 C62 H55 109.5 .
C59 C62 H56 109.5 .
H55 C62 H56 109.5 .
C59 C62 H57 109.5 .
H55 C62 H57 109.5 .
H56 C62 H57 109.5 .
N5 C63 C70 177.4(4) .
C63 C70 H58 109.5 .
C63 C70 H59 109.5 .
H58 C70 H59 109.5 .
C63 C70 H60 109.5 .
H58 C70 H60 109.5 .
H59 C70 H60 109.5 .
C68 C67 C79 120.0 .
C68 C67 H75 120.0 .
C79 C67 H75 120.0 .
C69 C68 C67 120.0 .
C69 C68 H76 120.0 .
C67 C68 H76 120.0 .
C71 C69 C68 120.0 .
C71 C69 H77 120.0 .
C68 C69 H77 120.0 .
C69 C71 C72 120.0 .
C69 C71 H78 120.0 .
C72 C71 H78 120.0 .
C79 C72 C71 120.0 .
C79 C72 H79 120.0 .
C71 C72 H79 120.0 .
C72 C79 C67 120.0 .
C72 C79 H80 120.0 .
C67 C79 H80 120.0 .
C78 C83 C73 120.0 .
C78 C83 H81 120.0 .
C73 C83 H81 120.0 .
C83 C78 C81 120.0 .
C83 C78 H82 120.0 .
C81 C78 H82 120.0 .
C78 C81 C82 120.0 .
C78 C81 H83 120.0 .
C82 C81 H83 120.0 .
C80 C82 C81 120.0 .
C80 C82 H84 120.0 .
C81 C82 H84 120.0 .
C73 C80 C82 120.0 .
C73 C80 H85 120.0 .
C82 C80 H85 120.0 .
C80 C73 C83 120.0 .
C80 C73 H86 120.0 .
C83 C73 H86 120.0 .
C65 C64 C86 120.0 .
C65 C64 H61 120.0 .
C86 C64 H61 120.0 .
C66 C65 C64 120.0 .
C66 C65 H70 120.0 .
C64 C65 H70 120.0 .
C65 C66 C84 120.0 .
C65 C66 H63 120.0 .
C84 C66 H63 120.0 .
C85 C84 C66 120.0 .
C85 C84 H64 120.0 .
C66 C84 H64 120.0 .
C84 C85 C86 120.0 .
C84 C85 H65 120.0 .
C86 C85 H65 120.0 .
C85 C86 C64 120.0 .
C85 C86 H66 120.0 .
C64 C86 H66 120.0 .
C76 C77 H67 109.5 .
C76 C77 H68 109.5 .
H67 C77 H68 109.5 .
C76 C77 H69 109.5 .
H67 C77 H69 109.5 .
H68 C77 H69 109.5 .
N7 C76 C77 175.7(12) .
N8 N8 C87 153.8(15) 2_556
N8 C87 C89 169.1(16) .
C87 C89 H72 109.5 .
C87 C89 H73 109.5 .
H72 C89 H73 109.5 .
C87 C89 H74 109.5 .
H72 C89 H74 109.5 .
H73 C89 H74 109.5 .

loop_
_geom_bond_atom_site_label_1
_geom_bond_atom_site_label_2
_geom_bond_distance
_geom_bond_site_symmetry_2
Ni1 N3 1.9100(16) .
Ni1 N2 1.9175(16) .
Ni1 N4 1.9203(16) .
Ni1 N1 1.9224(16) .
P1 O1 1.4933(14) .
P1 C27 1.784(2) .
P1 C22 1.787(2) .
P1 C20 1.7933(19) .
S1 C21 1.730(2) .
S1 C24 1.736(2) .
S2 C26 1.724(2) .
S2 C29 1.733(2) .
N1 C1 1.365(2) .
N1 C4 1.393(2) .
N2 C6 1.377(3) .
N2 C9 1.386(3) .
N3 C14 1.377(3) .
N3 C11 1.382(3) .
N4 C19 1.368(2) .
N4 C16 1.389(3) .
C1 C20 1.390(3) .
C1 C2 1.457(3) .
C2 C3 1.364(3) .
C2 C21 1.455(3) .
C3 C4 1.439(3) .
C3 H1 0.9500 .
C4 C5 1.381(3) .
C5 C6 1.403(3) .
C5 C31 1.497(3) .
C6 C7 1.432(3) .
C7 C8 1.358(3) .
C7 H2 0.9500 .
C8 C9 1.435(3) .
C8 H71 0.9500 .
C9 C10 1.397(3) .
C10 C11 1.391(3) .
C10 C40 1.488(3) .
C11 C12 1.440(3) .
C12 C13 1.347(3) .
C12 H4 0.9500 .
C13 C14 1.435(3) .
C13 H5 0.9500 .
C14 C15 1.394(3) .
C15 C16 1.386(3) .
C15 C54 1.502(3) .
C16 C17 1.433(3) .
C17 C18 1.360(3) .
C17 H6 0.9500 .
C18 C26 1.447(3) .
C18 C19 1.452(3) .
C19 C20 1.386(3) .
C21 C22 1.378(3) .
C22 C23 1.424(3) .
C23 C24 1.360(3) .
C23 H7 0.9500 .
C24 C25 1.503(3) .
C25 H8 0.9800 .
C25 H9 0.9800 .
C25 H10 0.9800 .
C26 C27 1.381(3) .
C27 C28 1.431(3) .
C28 C29 1.356(3) .
C28 H11 0.9500 .
C29 C30 1.503(3) .
C30 H12 0.9800 .
C30 H13 0.9800 .
C30 H14 0.9800 .
C31 C36 1.402(3) .
C31 C32 1.406(3) .
C32 C33 1.392(3) .
C32 C37 1.510(3) .
C33 C34 1.383(3) .
C33 H15 0.9500 .
C34 C35 1.398(3) .
C34 C38 1.509(3) .
C35 C36 1.392(3) .
C35 H16 0.9500 .
C36 C39 1.511(3) .
C37 H17 0.9800 .
C37 H18 0.9800 .
C37 H19 0.9800 .
C38 H20 0.9800 .
C38 H21 0.9800 .
C38 H22 0.9800 .
C39 H23 0.9800 .
C39 H24 0.9800 .
C39 H25 0.9800 .
C40 C45 1.391(3) .
C40 C41 1.394(3) .
C41 C42 1.398(3) .
C41 H26 0.9500 .
C42 C43 1.397(3) .
C42 C46 1.536(3) .
C43 C44 1.400(3) .
C43 H27 0.9500 .
C44 C45 1.398(3) .
C44 C50 1.532(3) .
C45 H28 0.9500 .
C46 C47 1.531(3) .
C46 C48 1.535(3) .
C46 C49 1.544(3) .
C47 H29 0.9800 .
C47 H30 0.9800 .
C47 H31 0.9800 .
C48 H32 0.9800 .
C48 H33 0.9800 .
C48 H34 0.9800 .
C49 H35 0.9800 .
C49 H36 0.9800 .
C49 H37 0.9800 .
C50 C53 1.531(3) .
C50 C51 1.538(3) .
C50 C52 1.540(3) .
C51 H38 0.9800 .
C51 H39 0.9800 .
C51 H40 0.9800 .
C52 H41 0.9800 .
C52 H42 0.9800 .
C52 H43 0.9800 .
C53 H44 0.9800 .
C53 H45 0.9800 .
C53 H46 0.9800 .
C54 C55 1.403(3) .
C54 C59 1.404(3) .
C55 C56 1.398(3) .
C55 C60 1.510(4) .
C56 C57 1.391(4) .
C56 H47 0.9500 .
C57 C58 1.377(4) .
C57 C61 1.514(4) .
C58 C59 1.397(3) .
C58 H48 0.9500 .
C59 C62 1.503(3) .
C60 H49 0.9800 .
C60 H50 0.9800 .
C60 H51 0.9800 .
C61 H52 0.9800 .
C61 H53 0.9800 .
C61 H54 0.9800 .
C62 H55 0.9800 .
C62 H56 0.9800 .
C62 H57 0.9800 .
C63 N5 1.131(5) .
C63 C70 1.430(6) .
C70 H58 0.9800 .
C70 H59 0.9800 .
C70 H60 0.9800 .
C67 C68 1.3900 .
C67 C79 1.3900 .
C67 H75 0.9500 .
C68 C69 1.3900 .
C68 H76 0.9500 .
C69 C71 1.3900 .
C69 H77 0.9500 .
C71 C72 1.3900 .
C71 H78 0.9500 .
C72 C79 1.3900 .
C72 H79 0.9500 .
C79 H80 0.9500 .
C83 C78 1.3900 .
C83 C73 1.3900 .
C83 H81 0.9500 .
C78 C81 1.3900 .
C78 H82 0.9500 .
C81 C82 1.3900 .
C81 H83 0.9500 .
C82 C80 1.3900 .
C82 H84 0.9500 .
C80 C73 1.3900 .
C80 H85 0.9500 .
C73 H86 0.9500 .
C64 C65 1.3900 .
C64 C86 1.3900 .
C64 H61 0.9500 .
C65 C66 1.3900 .
C65 H70 0.9500 .
C66 C84 1.3900 .
C66 H63 0.9500 .
C84 C85 1.3900 .
C84 H64 0.9500 .
C85 C86 1.3900 .
C85 H65 0.9500 .
C86 H66 0.9500 .
C77 C76 1.223(17) .
C77 H67 0.9800 .
C77 H68 0.9800 .
C77 H69 0.9800 .
C76 N7 1.209(15) .
N8 N8 1.060(17) 2_556
N8 C87 1.085(12) .
C87 C89 1.35(3) .
C89 H72 0.9800 .
C89 H73 0.9800 .
C89 H74 0.9800 .

loop_
_geom_torsion_atom_site_label_1
_geom_torsion_atom_site_label_2
_geom_torsion_atom_site_label_3
_geom_torsion_atom_site_label_4
_geom_torsion
_geom_torsion_site_symmetry_1
C4 N1 C1 C20 -173.92(18) .
Ni1 N1 C1 C20 -0.4(3) .
C4 N1 C1 C2 -2.8(2) .
Ni1 N1 C1 C2 170.72(13) .
N1 C1 C2 C3 1.0(2) .
C20 C1 C2 C3 172.29(18) .
N1 C1 C2 C21 -170.27(17) .
C20 C1 C2 C21 1.0(3) .
C21 C2 C3 C4 171.1(2) .
C1 C2 C3 C4 1.2(2) .
C1 N1 C4 C5 -170.66(18) .
Ni1 N1 C4 C5 15.8(3) .
C1 N1 C4 C3 3.6(2) .
Ni1 N1 C4 C3 -169.94(13) .
C2 C3 C4 C5 171.14(19) .
C2 C3 C4 N1 -3.0(2) .
N1 C4 C5 C6 3.6(3) .
C3 C4 C5 C6 -169.75(18) .
N1 C4 C5 C31 178.87(17) .
C3 C4 C5 C31 5.5(3) .
C9 N2 C6 C5 173.64(18) .
Ni1 N2 C6 C5 -3.0(3) .
C9 N2 C6 C7 -0.6(2) .
Ni1 N2 C6 C7 -177.18(13) .
C4 C5 C6 N2 -10.2(3) .
C31 C5 C6 N2 174.47(18) .
C4 C5 C6 C7 163.23(19) .
C31 C5 C6 C7 -12.1(3) .
N2 C6 C7 C8 2.7(2) .
C5 C6 C7 C8 -171.71(18) .
C6 C7 C8 C9 -3.5(2) .
C6 N2 C9 C10 173.59(18) .
Ni1 N2 C9 C10 -9.8(3) .
C6 N2 C9 C8 -1.6(2) .
Ni1 N2 C9 C8 174.97(13) .
C7 C8 C9 N2 3.3(2) .
C7 C8 C9 C10 -171.83(19) .
N2 C9 C10 C11 -8.0(3) .
C8 C9 C10 C11 166.49(19) .
N2 C9 C10 C40 174.30(17) .
C8 C9 C10 C40 -11.2(3) .
C14 N3 C11 C10 -169.88(18) .
Ni1 N3 C11 C10 10.5(3) .
C14 N3 C11 C12 1.2(2) .
Ni1 N3 C11 C12 -178.43(13) .
C9 C10 C11 N3 7.7(3) .
C40 C10 C11 N3 -174.53(17) .
C9 C10 C11 C12 -162.17(19) .
C40 C10 C11 C12 15.6(3) .
N3 C11 C12 C13 -2.4(2) .
C10 C11 C12 C13 168.81(19) .
C11 C12 C13 C14 2.5(2) .
C11 N3 C14 C15 -173.18(19) .
Ni1 N3 C14 C15 6.5(3) .
C11 N3 C14 C13 0.3(2) .
Ni1 N3 C14 C13 179.98(13) .
C12 C13 C14 N3 -1.8(2) .
C12 C13 C14 C15 171.82(19) .
N3 C14 C15 C16 11.3(3) .
C13 C14 C15 C16 -161.36(19) .
N3 C14 C15 C54 -174.34(18) .
C13 C14 C15 C54 13.0(3) .
C14 C15 C16 N4 -8.5(3) .
C54 C15 C16 N4 177.11(18) .
C14 C15 C16 C17 163.8(2) .
C54 C15 C16 C17 -10.7(3) .
C19 N4 C16 C15 170.75(19) .
Ni1 N4 C16 C15 -11.9(3) .
C19 N4 C16 C17 -2.4(2) .
Ni1 N4 C16 C17 174.88(14) .
C15 C16 C17 C18 -169.1(2) .
N4 C16 C17 C18 4.0(2) .
C16 C17 C18 C26 -178.2(2) .
C16 C17 C18 C19 -3.8(2) .
C16 N4 C19 C20 169.02(19) .
Ni1 N4 C19 C20 -8.4(3) .
C16 N4 C19 C18 0.1(2) .
Ni1 N4 C19 C18 -177.32(13) .
C17 C18 C19 N4 2.4(2) .
C26 C18 C19 N4 177.46(18) .
C17 C18 C19 C20 -166.83(19) .
C26 C18 C19 C20 8.2(3) .
N4 C19 C20 C1 -13.4(3) .
C18 C19 C20 C1 154.25(19) .
N4 C19 C20 P1 170.40(15) .
C18 C19 C20 P1 -21.9(3) .
N1 C1 C20 C19 18.0(3) .
C2 C1 C20 C19 -152.10(19) .
N1 C1 C20 P1 -165.79(15) .
C2 C1 C20 P1 24.2(3) .
O1 P1 C20 C19 -98.92(17) .
C27 P1 C20 C19 24.19(18) .
C22 P1 C20 C19 140.20(16) .
O1 P1 C20 C1 84.80(17) .
C27 P1 C20 C1 -152.09(16) .
C22 P1 C20 C1 -36.08(17) .
C3 C2 C21 C22 -176.9(2) .
C1 C2 C21 C22 -8.3(3) .
C3 C2 C21 S1 -4.1(3) .
C1 C2 C21 S1 164.53(15) .
C24 S1 C21 C22 -0.70(16) .
C24 S1 C21 C2 -174.50(17) .
C2 C21 C22 C23 174.60(18) .
S1 C21 C22 C23 0.9(2) .
C2 C21 C22 P1 -11.2(3) .
S1 C21 C22 P1 175.17(10) .
O1 P1 C22 C21 -91.90(16) .
C27 P1 C22 C21 140.16(15) .
C20 P1 C22 C21 29.63(17) .
O1 P1 C22 C23 81.41(19) .
C27 P1 C22 C23 -46.5(2) .
C20 P1 C22 C23 -157.06(17) .
C21 C22 C23 C24 -0.7(3) .
P1 C22 C23 C24 -174.33(16) .
C22 C23 C24 C25 179.5(2) .
C22 C23 C24 S1 0.2(2) .
C21 S1 C24 C23 0.30(17) .
C21 S1 C24 C25 -179.04(19) .
C17 C18 C26 C27 173.6(2) .
C19 C18 C26 C27 -0.1(3) .
C17 C18 C26 S2 -6.6(3) .
C19 C18 C26 S2 179.73(16) .
C29 S2 C26 C27 -0.01(18) .
C29 S2 C26 C18 -179.9(2) .
C18 C26 C27 C28 179.8(2) .
S2 C26 C27 C28 0.0(2) .
C18 C26 C27 P1 7.0(3) .
S2 C26 C27 P1 -172.83(11) .
O1 P1 C27 C26 106.38(17) .
C22 P1 C27 C26 -126.16(17) .
C20 P1 C27 C26 -16.76(19) .
O1 P1 C27 C28 -65.4(2) .
C22 P1 C27 C28 62.1(2) .
C20 P1 C27 C28 171.51(18) .
C26 C27 C28 C29 0.0(3) .
P1 C27 C28 C29 172.21(18) .
C27 C28 C29 C30 -179.4(3) .
C27 C28 C29 S2 0.0(3) .
C26 S2 C29 C28 0.0(2) .
C26 S2 C29 C30 179.4(2) .
C4 C5 C31 C36 95.8(2) .
C6 C5 C31 C36 -88.9(2) .
C4 C5 C31 C32 -84.7(2) .
C6 C5 C31 C32 90.6(2) .
C36 C31 C32 C33 0.9(3) .
C5 C31 C32 C33 -178.65(18) .
C36 C31 C32 C37 -179.03(19) .
C5 C31 C32 C37 1.4(3) .
C31 C32 C33 C34 -0.5(3) .
C37 C32 C33 C34 179.4(2) .
C32 C33 C34 C35 -0.7(3) .
C32 C33 C34 C38 178.9(2) .
C33 C34 C35 C36 1.6(3) .
C38 C34 C35 C36 -178.0(2) .
C34 C35 C36 C31 -1.2(3) .
C34 C35 C36 C39 179.73(19) .
C32 C31 C36 C35 0.0(3) .
C5 C31 C36 C35 179.50(18) .
C32 C31 C36 C39 179.00(19) .
C5 C31 C36 C39 -1.5(3) .
C11 C10 C40 C45 61.0(2) .
C9 C10 C40 C45 -121.2(2) .
C11 C10 C40 C41 -118.4(2) .
C9 C10 C40 C41 59.3(3) .
C45 C40 C41 C42 3.1(3) .
C10 C40 C41 C42 -177.45(18) .
C40 C41 C42 C43 -1.1(3) .
C40 C41 C42 C46 -177.78(18) .
C41 C42 C43 C44 -2.0(3) .
C46 C42 C43 C44 174.68(19) .
C42 C43 C44 C45 2.8(3) .
C42 C43 C44 C50 -177.35(18) .
C41 C40 C45 C44 -2.2(3) .
C10 C40 C45 C44 178.30(18) .
C43 C44 C45 C40 -0.6(3) .
C50 C44 C45 C40 179.47(18) .
C43 C42 C46 C47 141.0(2) .
C41 C42 C46 C47 -42.5(3) .
C43 C42 C46 C48 20.6(3) .
C41 C42 C46 C48 -162.8(2) .
C43 C42 C46 C49 -99.0(2) .
C41 C42 C46 C49 77.5(2) .
C45 C44 C50 C53 177.40(18) .
C43 C44 C50 C53 -2.5(3) .
C45 C44 C50 C51 56.8(3) .
C43 C44 C50 C51 -123.1(2) .
C45 C44 C50 C52 -62.0(2) .
C43 C44 C50 C52 118.2(2) .
C16 C15 C54 C55 77.4(3) .
C14 C15 C54 C55 -97.1(2) .
C16 C15 C54 C59 -100.7(2) .
C14 C15 C54 C59 84.9(3) .
C59 C54 C55 C56 1.9(3) .
C15 C54 C55 C56 -176.1(2) .
C59 C54 C55 C60 -177.4(2) .
C15 C54 C55 C60 4.6(3) .
C54 C55 C56 C57 0.4(4) .
C60 C55 C56 C57 179.6(2) .
C55 C56 C57 C58 -2.3(4) .
C55 C56 C57 C61 178.0(3) .
C56 C57 C58 C59 2.1(4) .
C61 C57 C58 C59 -178.2(3) .
C57 C58 C59 C54 0.1(4) .
C57 C58 C59 C62 -179.6(2) .
C55 C54 C59 C58 -2.1(3) .
C15 C54 C59 C58 176.0(2) .
C55 C54 C59 C62 177.6(2) .
C15 C54 C59 C62 -4.3(3) .
C79 C67 C68 C69 0.0 .
C67 C68 C69 C71 0.0 .
C68 C69 C71 C72 0.0 .
C69 C71 C72 C79 0.0 .
C71 C72 C79 C67 0.0 .
C68 C67 C79 C72 0.0 .
C73 C83 C78 C81 0.0 .
C83 C78 C81 C82 0.0 .
C78 C81 C82 C80 0.0 .
C81 C82 C80 C73 0.0 .
C82 C80 C73 C83 0.0 .
C78 C83 C73 C80 0.0 .
C86 C64 C65 C66 0.0 .
C64 C65 C66 C84 0.0 .
C65 C66 C84 C85 0.0 .
C66 C84 C85 C86 0.0 .
C84 C85 C86 C64 0.0 .
C65 C64 C86 C85 0.0 .
N8 N8 C87 C89 126(8) 2_556
